data_2213635
loop_
_publ_author_name
'Valkonen, Arto'
'Kauppinen, Reijo'
'Kolehmainen, Erkki'

_publ_section_title
;
 <i>trans</i>-4-<i>tert</i>-Butyl-1-methylcyclohexanol hemihydrate
;
_journal_coeditor_code ZL2014
_journal_issue 5
_journal_name_full 'Acta Crystallographica Section E'
_journal_page_first o2461
_journal_page_last o2461
_journal_paper_doi 10.1107/S1600536807016650
_journal_volume 63
_journal_year 2007
_chemical_formula_iupac 'C11 H22 O, 0.5H2 O'
_chemical_formula_moiety 'C11 H22 O, 0.5(H2 O)'
_chemical_formula_sum 'C11 H23 O1.5'
_chemical_formula_weight 179.30
_chemical_name_systematic
;
<i>trans</i>-4-<i>tert</i>-Butyl-1-methylcyclohexanol hemihydrate
;
_space_group_IT_number 14
_symmetry_cell_setting monoclinic
_symmetry_space_group_name_Hall '-P 2ybc'
_symmetry_space_group_name_H-M 'P 1 21/c 1'
_atom_sites_solution_hydrogens geom
_atom_sites_solution_primary direct
_atom_sites_solution_secondary difmap
_cell_angle_alpha 90.00
_cell_angle_beta 99.049(3)
_cell_angle_gamma 90.00
_cell_formula_units_Z 8
_cell_length_a 18.3462(14)
_cell_length_b 10.2347(5)
_cell_length_c 12.3661(9)
_cell_measurement_reflns_used 129292
_cell_measurement_temperature 173(2)
_cell_measurement_theta_max 27.878
_cell_measurement_theta_min 0.407
_cell_volume 2293.1(3)
_computing_cell_refinement 'DENZO--SMN (Otwinowski & Minor, 1997)'
_computing_data_collection 'COLLECT (Bruker, 2004)'
_computing_data_reduction DENZO--SMN
_computing_molecular_graphics 'ORTEP-3 for Windows (Farrugia, 1997)'
_computing_publication_material 'SHELXL97, PLATON (Spek, 2003) and Mercury (Macrae <i>et al.</i>, 2006)'
_computing_structure_refinement 'SHELXL97 (Sheldrick, 1997)'
_computing_structure_solution 'SIR2002 (Burla <i>et al.</i>, 2003)'
_diffrn_ambient_temperature 173(2)
_diffrn_detector_area_resol_mean 9
_diffrn_measured_fraction_theta_full 0.999
_diffrn_measured_fraction_theta_max 0.999
_diffrn_measurement_device_type 'Bruker Kappa-APEXII'
_diffrn_measurement_method '\f and \w'
_diffrn_radiation_monochromator graphite
_diffrn_radiation_source 'fine-focus sealed tube'
_diffrn_radiation_type MoK\a
_diffrn_radiation_wavelength 0.71073
_diffrn_reflns_av_R_equivalents 0.0761
_diffrn_reflns_av_sigmaI/netI 0.0508
_diffrn_reflns_limit_h_max 21
_diffrn_reflns_limit_h_min -21
_diffrn_reflns_limit_k_max 12
_diffrn_reflns_limit_k_min -12
_diffrn_reflns_limit_l_max 14
_diffrn_reflns_limit_l_min -14
_diffrn_reflns_number 14932
_diffrn_reflns_theta_full 25.00
_diffrn_reflns_theta_max 25.00
_diffrn_reflns_theta_min 2.25
_diffrn_standards_number 0
_exptl_absorpt_coefficient_mu 0.066
_exptl_absorpt_correction_type none
_exptl_crystal_colour colourless
_exptl_crystal_density_diffrn 1.039
_exptl_crystal_density_method 'not measured'
_exptl_crystal_description plate
_exptl_crystal_F_000 808
_exptl_crystal_size_max 0.40
_exptl_crystal_size_mid 0.35
_exptl_crystal_size_min 0.05
_refine_diff_density_max 0.181
_refine_diff_density_min -0.176
_refine_ls_extinction_method none
_refine_ls_goodness_of_fit_ref 1.161
_refine_ls_hydrogen_treatment mixed
_refine_ls_matrix_type full
_refine_ls_number_parameters 246
_refine_ls_number_reflns 4033
_refine_ls_number_restraints 4
_refine_ls_restrained_S_all 1.160
_refine_ls_R_factor_all 0.1158
_refine_ls_R_factor_gt 0.0737
_refine_ls_shift/su_max 0.000
_refine_ls_shift/su_mean 0.000
_refine_ls_structure_factor_coef Fsqd
_refine_ls_weighting_details 'calc w=1/[\s^2^(Fo^2^)+(0.0342P)^2^+1.3597P] where P=(Fo^2^+2Fc^2^)/3'
_refine_ls_weighting_scheme calc
_refine_ls_wR_factor_gt 0.1312
_refine_ls_wR_factor_ref 0.1458
_reflns_number_gt 2783
_reflns_number_total 4033
_reflns_threshold_expression I>2\s(I)
_cod_data_source_file zl2014.cif
_cod_data_source_block I
_cod_original_sg_symbol_H-M 'P 21/c'
_cod_database_code 2213635
_cod_database_fobs_code 2213635

loop_
_symmetry_equiv_pos_as_xyz
'x, y, z'
'-x, y+1/2, -z+1/2'
'-x, -y, -z'
'x, -y-1/2, z-1/2'

loop_
_atom_site_type_symbol
_atom_site_label
_atom_site_fract_x
_atom_site_fract_y
_atom_site_fract_z
_atom_site_U_iso_or_equiv
_atom_site_adp_type
_atom_site_calc_flag
_atom_site_refinement_flags
_atom_site_occupancy
O O1 0.03005(9) 0.68552(16) 0.06583(14) 0.0316(4) Uani d D 1
H H1 -0.0023(13) 0.731(2) 0.091(2) 0.047 Uiso d D 1
O O21 0.06949(10) 0.33358(17) 0.34636(14) 0.0339(5) Uani d D 1
H H21 0.0570(16) 0.357(3) 0.2816(15) 0.051 Uiso d D 1
O O32 0.01989(12) 0.42567(18) 0.14125(16) 0.0432(5) Uani d D 1
H H32A 0.0244(17) 0.5047(18) 0.128(3) 0.065 Uiso d D 1
H H32B 0.0080(17) 0.384(3) 0.0812(18) 0.065 Uiso d D 1
C C1 0.10166(13) 0.7489(2) 0.0834(2) 0.0283(6) Uani d . 1
C C2 0.15369(13) 0.6563(2) 0.0371(2) 0.0321(6) Uani d . 1
H H2A 0.1393 0.6513 -0.0434 0.038 Uiso calc R 1
H H2B 0.1485 0.5677 0.0673 0.038 Uiso calc R 1
C C3 0.23430(14) 0.6985(2) 0.0635(2) 0.0315(6) Uani d . 1
H H3A 0.2406 0.7829 0.0271 0.038 Uiso calc R 1
H H3B 0.2656 0.6329 0.0340 0.038 Uiso calc R 1
C C4 0.25983(13) 0.7131(2) 0.1867(2) 0.0288(6) Uani d . 1
H H4 0.2527 0.6258 0.2198 0.035 Uiso calc R 1
C C5 0.20753(14) 0.8072(3) 0.2325(2) 0.0363(7) Uani d . 1
H H5A 0.2217 0.8128 0.3130 0.044 Uiso calc R 1
H H5B 0.2128 0.8954 0.2018 0.044 Uiso calc R 1
C C6 0.12703(14) 0.7644(3) 0.2057(2) 0.0336(6) Uani d . 1
H H6A 0.1208 0.6801 0.2425 0.040 Uiso calc R 1
H H6B 0.0955 0.8299 0.2348 0.040 Uiso calc R 1
C C7 0.09359(16) 0.8792(3) 0.0237(2) 0.0463(8) Uani d . 1
H H7A 0.0757 0.8644 -0.0543 0.069 Uiso calc R 1
H H7B 0.1416 0.9231 0.0321 0.069 Uiso calc R 1
H H7C 0.0583 0.9341 0.0547 0.069 Uiso calc R 1
C C8 0.34265(14) 0.7475(2) 0.2197(2) 0.0314(6) Uani d . 1
C C9 0.36226(15) 0.7486(3) 0.3444(2) 0.0473(8) Uani d . 1
H H9A 0.3471 0.6658 0.3738 0.071 Uiso calc R 1
H H9B 0.3366 0.8210 0.3741 0.071 Uiso calc R 1
H H9C 0.4157 0.7597 0.3652 0.071 Uiso calc R 1
C C10 0.36147(16) 0.8816(3) 0.1754(2) 0.0462(8) Uani d . 1
H H10A 0.3509 0.8808 0.0952 0.069 Uiso calc R 1
H H10B 0.4139 0.9004 0.1992 0.069 Uiso calc R 1
H H10C 0.3315 0.9491 0.2036 0.069 Uiso calc R 1
C C11 0.39106(15) 0.6440(3) 0.1758(2) 0.0450(8) Uani d . 1
H H11A 0.3850 0.6501 0.0958 0.068 Uiso calc R 1
H H11B 0.3761 0.5568 0.1967 0.068 Uiso calc R 1
H H11C 0.4429 0.6590 0.2068 0.068 Uiso calc R 1
C C21 0.14062(13) 0.2723(2) 0.3483(2) 0.0285(6) Uani d . 1
C C22 0.19398(13) 0.3706(2) 0.3113(2) 0.0308(6) Uani d . 1
H H22A 0.1898 0.4544 0.3500 0.037 Uiso calc R 1
H H22B 0.1796 0.3869 0.2319 0.037 Uiso calc R 1
C C23 0.27437(14) 0.3250(2) 0.3330(2) 0.0327(6) Uani d . 1
H H23A 0.3064 0.3946 0.3107 0.039 Uiso calc R 1
H H23B 0.2799 0.2468 0.2878 0.039 Uiso calc R 1
C C24 0.29976(14) 0.2918(2) 0.4539(2) 0.0293(6) Uani d . 1
H H24 0.2931 0.3731 0.4960 0.035 Uiso calc R 1
C C25 0.24681(14) 0.1906(3) 0.4889(2) 0.0361(7) Uani d . 1
H H25A 0.2511 0.1082 0.4485 0.043 Uiso calc R 1
H H25B 0.2611 0.1721 0.5680 0.043 Uiso calc R 1
C C26 0.16676(14) 0.2369(3) 0.4675(2) 0.0338(6) Uani d . 1
H H26A 0.1347 0.1671 0.4893 0.041 Uiso calc R 1
H H26B 0.1616 0.3143 0.5137 0.041 Uiso calc R 1
C C27 0.13090(16) 0.1525(3) 0.2747(2) 0.0436(7) Uani d . 1
H H27A 0.1109 0.1791 0.1997 0.065 Uiso calc R 1
H H27B 0.0967 0.0914 0.3015 0.065 Uiso calc R 1
H H27C 0.1788 0.1098 0.2754 0.065 Uiso calc R 1
C C28 0.38271(14) 0.2548(2) 0.4823(2) 0.0319(6) Uani d . 1
C C29 0.40368(16) 0.2437(3) 0.6070(2) 0.0448(7) Uani d . 1
H H29A 0.3933 0.3266 0.6411 0.067 Uiso calc R 1
H H29B 0.4564 0.2235 0.6256 0.067 Uiso calc R 1
H H29C 0.3748 0.1738 0.6340 0.067 Uiso calc R 1
C C30 0.40024(15) 0.1249(3) 0.4304(2) 0.0428(7) Uani d . 1
H H30A 0.3871 0.1308 0.3506 0.064 Uiso calc R 1
H H30B 0.3717 0.0546 0.4578 0.064 Uiso calc R 1
H H30C 0.4531 0.1061 0.4497 0.064 Uiso calc R 1
C C31 0.43134(15) 0.3613(3) 0.4435(2) 0.0469(8) Uani d . 1
H H31A 0.4177 0.4465 0.4706 0.070 Uiso calc R 1
H H31B 0.4241 0.3626 0.3633 0.070 Uiso calc R 1
H H31C 0.4833 0.3431 0.4719 0.070 Uiso calc R 1

loop_
_atom_site_aniso_label
_atom_site_aniso_U_11
_atom_site_aniso_U_22
_atom_site_aniso_U_33
_atom_site_aniso_U_12
_atom_site_aniso_U_13
_atom_site_aniso_U_23
O1 0.0240(10) 0.0353(10) 0.0356(11) -0.0002(8) 0.0053(8) -0.0053(8)
O21 0.0308(11) 0.0400(11) 0.0311(11) 0.0045(8) 0.0054(9) 0.0041(9)
O32 0.0560(13) 0.0383(11) 0.0325(11) -0.0040(10) -0.0015(10) 0.0024(9)
C1 0.0253(14) 0.0288(13) 0.0309(15) -0.0004(11) 0.0045(12) -0.0014(11)
C2 0.0304(15) 0.0382(15) 0.0276(15) -0.0015(12) 0.0046(11) -0.0053(12)
C3 0.0295(15) 0.0372(15) 0.0299(15) 0.0014(12) 0.0109(12) -0.0046(12)
C4 0.0311(15) 0.0281(13) 0.0282(15) -0.0003(11) 0.0081(12) 0.0004(11)
C5 0.0312(16) 0.0475(16) 0.0297(15) 0.0029(12) 0.0032(12) -0.0127(13)
C6 0.0288(15) 0.0417(15) 0.0313(16) 0.0034(12) 0.0073(12) -0.0066(12)
C7 0.0408(18) 0.0415(17) 0.055(2) 0.0016(13) 0.0027(15) 0.0139(14)
C8 0.0286(15) 0.0374(15) 0.0283(15) -0.0004(11) 0.0050(12) -0.0011(12)
C9 0.0326(17) 0.071(2) 0.0365(18) 0.0012(15) 0.0007(14) -0.0018(15)
C10 0.0414(18) 0.0430(17) 0.0542(19) -0.0121(14) 0.0079(15) -0.0030(14)
C11 0.0314(16) 0.0510(18) 0.054(2) 0.0048(13) 0.0106(14) -0.0039(15)
C21 0.0268(14) 0.0286(13) 0.0309(15) 0.0023(11) 0.0069(12) 0.0017(11)
C22 0.0316(15) 0.0316(14) 0.0296(15) 0.0002(11) 0.0059(12) 0.0054(11)
C23 0.0303(15) 0.0345(15) 0.0343(16) -0.0040(11) 0.0078(12) 0.0066(12)
C24 0.0319(15) 0.0278(13) 0.0292(15) 0.0002(11) 0.0081(12) -0.0007(11)
C25 0.0325(16) 0.0414(16) 0.0344(16) 0.0010(12) 0.0051(12) 0.0107(12)
C26 0.0316(16) 0.0363(15) 0.0347(16) -0.0031(12) 0.0093(12) 0.0087(12)
C27 0.0409(18) 0.0406(16) 0.0488(18) -0.0009(13) 0.0057(14) -0.0072(14)
C28 0.0288(15) 0.0348(14) 0.0322(15) -0.0011(11) 0.0048(12) 0.0008(12)
C29 0.0362(17) 0.0556(18) 0.0410(18) 0.0036(14) 0.0009(14) 0.0038(14)
C30 0.0385(17) 0.0429(16) 0.0471(18) 0.0095(13) 0.0067(14) -0.0014(14)
C31 0.0337(17) 0.0511(18) 0.056(2) -0.0041(14) 0.0063(14) 0.0061(15)

loop_
_atom_type_symbol
_atom_type_description
_atom_type_scat_dispersion_real
_atom_type_scat_dispersion_imag
_atom_type_scat_source
C C 0.0033 0.0016 'International Tables Vol C Tables 4.2.6.8 and 6.1.1.4'
H H 0.0000 0.0000 'International Tables Vol C Tables 4.2.6.8 and 6.1.1.4'
O O 0.0106 0.0060 'International Tables Vol C Tables 4.2.6.8 and 6.1.1.4'

loop_
_geom_angle_atom_site_label_1
_geom_angle_atom_site_label_2
_geom_angle_atom_site_label_3
_geom_angle
C1 O1 H1 111.5(19)
C21 O21 H21 105(2)
H32A O32 H32B 109(3)
O1 C1 C6 108.9(2)
O1 C1 C2 105.84(18)
C6 C1 C2 109.1(2)
O1 C1 C7 107.6(2)
C6 C1 C7 112.5(2)
C2 C1 C7 112.6(2)
C1 C2 C3 112.8(2)
C1 C2 H2A 109.0
C3 C2 H2A 109.0
C1 C2 H2B 109.0
C3 C2 H2B 109.0
H2A C2 H2B 107.8
C2 C3 C4 112.0(2)
C2 C3 H3A 109.2
C4 C3 H3A 109.2
C2 C3 H3B 109.2
C4 C3 H3B 109.2
H3A C3 H3B 107.9
C3 C4 C5 108.6(2)
C3 C4 C8 114.7(2)
C5 C4 C8 113.9(2)
C3 C4 H4 106.3
C5 C4 H4 106.3
C8 C4 H4 106.3
C6 C5 C4 112.3(2)
C6 C5 H5A 109.1
C4 C5 H5A 109.1
C6 C5 H5B 109.1
C4 C5 H5B 109.1
H5A C5 H5B 107.9
C1 C6 C5 112.4(2)
C1 C6 H6A 109.1
C5 C6 H6A 109.1
C1 C6 H6B 109.1
C5 C6 H6B 109.1
H6A C6 H6B 107.9
C1 C7 H7A 109.5
C1 C7 H7B 109.5
H7A C7 H7B 109.5
C1 C7 H7C 109.5
H7A C7 H7C 109.5
H7B C7 H7C 109.5
C9 C8 C11 107.7(2)
C9 C8 C10 108.8(2)
C11 C8 C10 108.4(2)
C9 C8 C4 109.4(2)
C11 C8 C4 110.3(2)
C10 C8 C4 112.0(2)
C8 C9 H9A 109.5
C8 C9 H9B 109.5
H9A C9 H9B 109.5
C8 C9 H9C 109.5
H9A C9 H9C 109.5
H9B C9 H9C 109.5
C8 C10 H10A 109.5
C8 C10 H10B 109.5
H10A C10 H10B 109.5
C8 C10 H10C 109.5
H10A C10 H10C 109.5
H10B C10 H10C 109.5
C8 C11 H11A 109.5
C8 C11 H11B 109.5
H11A C11 H11B 109.5
C8 C11 H11C 109.5
H11A C11 H11C 109.5
H11B C11 H11C 109.5
O21 C21 C26 105.41(19)
O21 C21 C27 108.6(2)
C26 C21 C27 112.2(2)
O21 C21 C22 109.26(19)
C26 C21 C22 109.2(2)
C27 C21 C22 111.9(2)
C21 C22 C23 113.1(2)
C21 C22 H22A 109.0
C23 C22 H22A 109.0
C21 C22 H22B 109.0
C23 C22 H22B 109.0
H22A C22 H22B 107.8
C22 C23 C24 112.1(2)
C22 C23 H23A 109.2
C24 C23 H23A 109.2
C22 C23 H23B 109.2
C24 C23 H23B 109.2
H23A C23 H23B 107.9
C25 C24 C23 108.5(2)
C25 C24 C28 114.5(2)
C23 C24 C28 114.3(2)
C25 C24 H24 106.3
C23 C24 H24 106.3
C28 C24 H24 106.3
C26 C25 C24 112.2(2)
C26 C25 H25A 109.2
C24 C25 H25A 109.2
C26 C25 H25B 109.2
C24 C25 H25B 109.2
H25A C25 H25B 107.9
C21 C26 C25 113.0(2)
C21 C26 H26A 109.0
C25 C26 H26A 109.0
C21 C26 H26B 109.0
C25 C26 H26B 109.0
H26A C26 H26B 107.8
C21 C27 H27A 109.5
C21 C27 H27B 109.5
H27A C27 H27B 109.5
C21 C27 H27C 109.5
H27A C27 H27C 109.5
H27B C27 H27C 109.5
C30 C28 C31 108.4(2)
C30 C28 C29 108.7(2)
C31 C28 C29 107.5(2)
C30 C28 C24 112.3(2)
C31 C28 C24 110.7(2)
C29 C28 C24 109.1(2)
C28 C29 H29A 109.5
C28 C29 H29B 109.5
H29A C29 H29B 109.5
C28 C29 H29C 109.5
H29A C29 H29C 109.5
H29B C29 H29C 109.5
C28 C30 H30A 109.5
C28 C30 H30B 109.5
H30A C30 H30B 109.5
C28 C30 H30C 109.5
H30A C30 H30C 109.5
H30B C30 H30C 109.5
C28 C31 H31A 109.5
C28 C31 H31B 109.5
H31A C31 H31B 109.5
C28 C31 H31C 109.5
H31A C31 H31C 109.5
H31B C31 H31C 109.5

loop_
_geom_bond_atom_site_label_1
_geom_bond_atom_site_label_2
_geom_bond_distance
O1 C1 1.450(3)
O1 H1 0.853(17)
O21 C21 1.445(3)
O21 H21 0.832(17)
O32 H32A 0.831(17)
O32 H32B 0.852(17)
C1 C6 1.519(3)
C1 C2 1.519(3)
C1 C7 1.520(3)
C2 C3 1.526(3)
C2 H2A 0.9900
C2 H2B 0.9900
C3 C4 1.529(3)
C3 H3A 0.9900
C3 H3B 0.9900
C4 C5 1.530(3)
C4 C8 1.551(3)
C4 H4 1.0000
C5 C6 1.526(3)
C5 H5A 0.9900
C5 H5B 0.9900
C6 H6A 0.9900
C6 H6B 0.9900
C7 H7A 0.9800
C7 H7B 0.9800
C7 H7C 0.9800
C8 C9 1.527(4)
C8 C11 1.535(3)
C8 C10 1.537(4)
C9 H9A 0.9800
C9 H9B 0.9800
C9 H9C 0.9800
C10 H10A 0.9800
C10 H10B 0.9800
C10 H10C 0.9800
C11 H11A 0.9800
C11 H11B 0.9800
C11 H11C 0.9800
C21 C26 1.520(3)
C21 C27 1.521(3)
C21 C22 1.524(3)
C22 C23 1.530(3)
C22 H22A 0.9900
C22 H22B 0.9900
C23 C24 1.532(3)
C23 H23A 0.9900
C23 H23B 0.9900
C24 C25 1.529(3)
C24 C28 1.554(3)
C24 H24 1.0000
C25 C26 1.526(3)
C25 H25A 0.9900
C25 H25B 0.9900
C26 H26A 0.9900
C26 H26B 0.9900
C27 H27A 0.9800
C27 H27B 0.9800
C27 H27C 0.9800
C28 C30 1.532(4)
C28 C31 1.533(4)
C28 C29 1.534(4)
C29 H29A 0.9800
C29 H29B 0.9800
C29 H29C 0.9800
C30 H30A 0.9800
C30 H30B 0.9800
C30 H30C 0.9800
C31 H31A 0.9800
C31 H31B 0.9800
C31 H31C 0.9800

loop_
_geom_hbond_atom_site_label_D
_geom_hbond_atom_site_label_H
_geom_hbond_atom_site_label_A
_geom_hbond_site_symmetry_A
_geom_hbond_distance_DH
_geom_hbond_distance_HA
_geom_hbond_distance_DA
_geom_hbond_angle_DHA
_geom_hbond_publ_flag
O21 H21 O32 . 0.83(2) 1.90(2) 2.725(3) 172(3) y
O32 H32A O1 . 0.83(2) 2.01(2) 2.834(2) 169(3) y
O32 H32B O1 3_565 0.85(2) 1.98(2) 2.820(3) 170(3) y
O1 H1 O21 2_555 0.85(2) 1.87(2) 2.727(2) 177(3) y

loop_
_geom_torsion_atom_site_label_1
_geom_torsion_atom_site_label_2
_geom_torsion_atom_site_label_3
_geom_torsion_atom_site_label_4
_geom_torsion
O1 C1 C2 C3 -171.6(2)
C6 C1 C2 C3 -54.6(3)
C7 C1 C2 C3 71.0(3)
C1 C2 C3 C4 56.7(3)
C2 C3 C4 C5 -54.9(3)
C2 C3 C4 C8 176.4(2)
C3 C4 C5 C6 55.2(3)
C8 C4 C5 C6 -175.6(2)
O1 C1 C6 C5 169.57(19)
C2 C1 C6 C5 54.5(3)
C7 C1 C6 C5 -71.2(3)
C4 C5 C6 C1 -56.9(3)
C3 C4 C8 C9 -175.6(2)
C5 C4 C8 C9 58.4(3)
C3 C4 C8 C11 -57.2(3)
C5 C4 C8 C11 176.8(2)
C3 C4 C8 C10 63.7(3)
C5 C4 C8 C10 -62.3(3)
O21 C21 C22 C23 168.0(2)
C26 C21 C22 C23 53.2(3)
C27 C21 C22 C23 -71.6(3)
C21 C22 C23 C24 -56.1(3)
C22 C23 C24 C25 55.3(3)
C22 C23 C24 C28 -175.6(2)
C23 C24 C25 C26 -55.7(3)
C28 C24 C25 C26 175.3(2)
O21 C21 C26 C25 -170.8(2)
C27 C21 C26 C25 71.2(3)
C22 C21 C26 C25 -53.5(3)
C24 C25 C26 C21 56.9(3)
C25 C24 C28 C30 58.4(3)
C23 C24 C28 C30 -67.7(3)
C25 C24 C28 C31 179.7(2)
C23 C24 C28 C31 53.6(3)
C25 C24 C28 C29 -62.2(3)
C23 C24 C28 C29 171.7(2)
